data_7212808
loop_
_publ_author_name
'Adams, Christopher J.'
'Real, Jos\'e Antonio'
'Waddington, Rachel E.'

_publ_section_title
;
 The two-dimensional iron(ii)--thiocyanate--4,4&#x2032;-bipyridine
 coordination network
;
_journal_issue 11
_journal_name_full CrystEngComm
_journal_page_first 3547
_journal_paper_doi 10.1039/c0ce00149j
_journal_volume 12
_journal_year 2010
_chemical_formula_sum 'C34 H26 Fe N8 O4 S2'
_chemical_formula_weight 730.6
_chemical_name_systematic
;
?
;
_space_group_IT_number 15
_symmetry_cell_setting monoclinic
_symmetry_space_group_name_Hall '-C 2yc'
_symmetry_space_group_name_H-M 'C 1 2/c 1'
_atom_sites_solution_hydrogens geom
_atom_sites_solution_primary direct
_atom_sites_solution_secondary difmap
_audit_creation_method SHELXL-97
_cell_angle_alpha 90.00
_cell_angle_beta 103.083(15)
_cell_angle_gamma 90.00
_cell_formula_units_Z 4
_cell_length_a 22.471(6)
_cell_length_b 11.605(3)
_cell_length_c 13.205(3)
_cell_measurement_reflns_used 4787
_cell_measurement_temperature 100(2)
_cell_measurement_theta_max 27.60
_cell_measurement_theta_min 2.41
_cell_volume 3354.2(15)
_computing_cell_refinement 'Bruker SAINT'
_computing_data_collection 'Bruker APEX2'
_computing_data_reduction 'Bruker SAINT'
_computing_molecular_graphics 'Bruker SHELXTL'
_computing_publication_material 'Bruker SHELXTL'
_computing_structure_refinement 'SHELXL-97 (Sheldrick, 1997)'
_computing_structure_solution 'SHELXS-97 (Sheldrick, 1990)'
_diffrn_ambient_temperature 100(2)
_diffrn_measured_fraction_theta_full 0.963
_diffrn_measured_fraction_theta_max 0.963
_diffrn_measurement_device_type 'Bruker APEX-II CCD'
_diffrn_measurement_method '\f and \w scans'
_diffrn_radiation_monochromator graphite
_diffrn_radiation_source 'fine-focus sealed tube'
_diffrn_radiation_type MoK\a
_diffrn_radiation_wavelength 0.71073
_diffrn_reflns_av_R_equivalents 0.0320
_diffrn_reflns_av_sigmaI/netI 0.0346
_diffrn_reflns_limit_h_max 18
_diffrn_reflns_limit_h_min -29
_diffrn_reflns_limit_k_max 9
_diffrn_reflns_limit_k_min -15
_diffrn_reflns_limit_l_max 17
_diffrn_reflns_limit_l_min -16
_diffrn_reflns_number 11770
_diffrn_reflns_theta_full 27.86
_diffrn_reflns_theta_max 27.86
_diffrn_reflns_theta_min 1.99
_diffrn_standards_number 0
_exptl_absorpt_coefficient_mu 0.626
_exptl_absorpt_correction_T_max 0.9938
_exptl_absorpt_correction_T_min 0.8345
_exptl_absorpt_correction_type multi-scan
_exptl_absorpt_process_details SADABS
_exptl_crystal_colour purple
_exptl_crystal_density_diffrn 1.447
_exptl_crystal_density_meas ?
_exptl_crystal_density_method 'not measured'
_exptl_crystal_description Lath
_exptl_crystal_F_000 1504
_exptl_crystal_size_max 0.30
_exptl_crystal_size_mid 0.05
_exptl_crystal_size_min 0.01
_refine_diff_density_max 0.398
_refine_diff_density_min -0.517
_refine_diff_density_rms 0.064
_refine_ls_extinction_method none
_refine_ls_goodness_of_fit_ref 1.046
_refine_ls_hydrogen_treatment constr
_refine_ls_matrix_type full
_refine_ls_number_parameters 224
_refine_ls_number_reflns 3856
_refine_ls_number_restraints 0
_refine_ls_restrained_S_all 1.046
_refine_ls_R_factor_all 0.0441
_refine_ls_R_factor_gt 0.0325
_refine_ls_shift/su_max 0.001
_refine_ls_shift/su_mean 0.000
_refine_ls_structure_factor_coef Fsqd
_refine_ls_weighting_details 'calc w=1/[\s^2^(Fo^2^)+(0.0243P)^2^+4.9893P] where P=(Fo^2^+2Fc^2^)/3'
_refine_ls_weighting_scheme calc
_refine_ls_wR_factor_gt 0.0720
_refine_ls_wR_factor_ref 0.0776
_reflns_number_gt 3218
_reflns_number_total 3856
_reflns_threshold_expression >2sigma(I)
_cod_data_source_file c0ce00149j.txt
_cod_data_source_block 1-2nitrobenzene
_cod_depositor_comments
;
The following automatic conversions were performed:

'_symmetry_cell_setting' value 'Monoclinic' changed to 'monoclinic'
according to /home/saulius/struct/CIF-dictionaries/cif_core.dic
dictionary named 'cif_core.dic' version 2.4.2 from 2011-04-26.

Automatic conversion script
Id: cif_fix_values 1891 2012-01-12 08:04:46Z andrius 

The following automatic conversions were performed:

'_exptl_crystal_density_meas' value 'not measured' was changed to '?'
- the value is perceived as not measured.

Automatic conversion script
Id: cif_fix_values 3008 2015-01-20 13:52:24Z robertas 
;
_cod_original_cell_volume 3354.1(15)
_cod_original_sg_symbol_H-M C2/c
_cod_original_formula_sum 'C34 H26 Fe1 N8 O4 S2'
_cod_database_code 7212808

loop_
_symmetry_equiv_pos_as_xyz
'x, y, z'
'-x, y, -z+1/2'
'x+1/2, y+1/2, z'
'-x+1/2, y+1/2, -z+1/2'
'-x, -y, -z'
'x, -y, z-1/2'
'-x+1/2, -y+1/2, -z'
'x+1/2, -y+1/2, z-1/2'

loop_
_atom_site_label
_atom_site_type_symbol
_atom_site_fract_x
_atom_site_fract_y
_atom_site_fract_z
_atom_site_U_iso_or_equiv
_atom_site_adp_type
_atom_site_occupancy
_atom_site_symmetry_multiplicity
_atom_site_calc_flag
_atom_site_refinement_flags
Fe1 Fe 0.0000 0.27741(3) 0.2500 0.01175(9) Uani 1 2 d S
N1 N 0.03573(7) 0.27474(12) 0.11514(11) 0.0169(3) Uani 1 1 d .
C1 C 0.07318(8) 0.29540(14) 0.06861(13) 0.0163(3) Uani 1 1 d .
S1 S 0.12495(2) 0.32831(4) 0.00354(4) 0.02519(12) Uani 1 1 d .
N3 N -0.09677(6) 0.27235(12) 0.15495(10) 0.0144(3) Uani 1 1 d .
C3 C -0.11748(8) 0.34202(15) 0.07359(13) 0.0186(4) Uani 1 1 d .
H3A H -0.0904 0.3984 0.0573 0.022 Uiso 1 1 calc R
C4 C -0.17648(8) 0.33636(15) 0.01155(13) 0.0191(4) Uani 1 1 d .
H4A H -0.1885 0.3881 -0.0451 0.023 Uiso 1 1 calc R
C5 C -0.21804(7) 0.25485(14) 0.03235(12) 0.0141(3) Uani 1 1 d .
C6 C -0.19649(8) 0.18325(15) 0.11804(14) 0.0193(4) Uani 1 1 d .
H6A H -0.2225 0.1263 0.1364 0.023 Uiso 1 1 calc R
C7 C -0.13706(8) 0.19527(15) 0.17623(13) 0.0185(4) Uani 1 1 d .
H7A H -0.1240 0.1461 0.2346 0.022 Uiso 1 1 calc R
N5 N 0.0000 0.08615(16) 0.2500 0.0145(4) Uani 1 2 d S
C13 C -0.01344(8) 0.02575(14) 0.16062(13) 0.0171(3) Uani 1 1 d .
H13A H -0.0231 0.0670 0.0969 0.021 Uiso 1 1 calc R
C14 C -0.01390(8) -0.09347(14) 0.15699(13) 0.0182(4) Uani 1 1 d .
H14A H -0.0235 -0.1324 0.0921 0.022 Uiso 1 1 calc R
C15 C 0.0000 -0.1560(2) 0.2500 0.0157(5) Uani 1 2 d S
N6 N 0.0000 -0.52708(16) 0.2500 0.0148(4) Uani 1 2 d S
C18 C -0.01958(8) -0.46595(14) 0.32312(13) 0.0173(3) Uani 1 1 d .
H18A H -0.0337 -0.5070 0.3753 0.021 Uiso 1 1 calc R
C21 C -0.02016(8) -0.34631(14) 0.32637(13) 0.0176(3) Uani 1 1 d .
H21A H -0.0341 -0.3074 0.3799 0.021 Uiso 1 1 calc R
C22 C 0.0000 -0.2839(2) 0.2500 0.0153(5) Uani 1 2 d S
C101 C 0.19451(9) 0.51575(17) -0.25256(14) 0.0255(4) Uani 1 1 d .
H10D H 0.1598 0.5407 -0.3031 0.031 Uiso 1 1 calc R
C102 C 0.19078(10) 0.41790(18) -0.19434(16) 0.0296(4) Uani 1 1 d .
H10E H 0.1535 0.3761 -0.2047 0.035 Uiso 1 1 calc R
C103 C 0.24171(10) 0.38078(19) -0.12054(17) 0.0331(5) Uani 1 1 d .
H10C H 0.2393 0.3124 -0.0822 0.040 Uiso 1 1 calc R
C104 C 0.29607(9) 0.44273(18) -0.10234(15) 0.0295(4) Uani 1 1 d .
H10B H 0.3306 0.4188 -0.0509 0.035 Uiso 1 1 calc R
C105 C 0.29827(9) 0.54021(16) -0.16138(15) 0.0239(4) Uani 1 1 d .
C106 C 0.24875(9) 0.57764(16) -0.23752(15) 0.0255(4) Uani 1 1 d .
H10A H 0.2519 0.6439 -0.2783 0.031 Uiso 1 1 calc R
N100 N 0.35558(8) 0.60810(17) -0.14213(15) 0.0357(4) Uani 1 1 d .
O100 O 0.36010(9) 0.68410(16) -0.20343(19) 0.0662(6) Uani 1 1 d .
O101 O 0.39546(7) 0.58629(19) -0.06525(13) 0.0545(5) Uani 1 1 d .

loop_
_atom_site_aniso_label
_atom_site_aniso_U_11
_atom_site_aniso_U_22
_atom_site_aniso_U_33
_atom_site_aniso_U_23
_atom_site_aniso_U_13
_atom_site_aniso_U_12
Fe1 0.01096(17) 0.00798(16) 0.01512(16) 0.000 0.00044(12) 0.000
N1 0.0184(8) 0.0127(7) 0.0189(7) -0.0006(6) 0.0030(6) 0.0000(6)
C1 0.0186(9) 0.0108(8) 0.0168(8) -0.0016(6) -0.0018(7) 0.0014(6)
S1 0.0214(3) 0.0306(3) 0.0253(2) 0.00057(19) 0.00894(18) -0.0026(2)
N3 0.0126(7) 0.0117(7) 0.0179(7) -0.0006(5) 0.0009(5) 0.0007(5)
C3 0.0149(9) 0.0176(9) 0.0218(8) 0.0034(7) 0.0008(7) -0.0043(7)
C4 0.0173(9) 0.0191(9) 0.0188(8) 0.0069(7) 0.0002(7) -0.0023(7)
C5 0.0124(8) 0.0130(8) 0.0158(8) -0.0020(6) 0.0012(6) 0.0010(6)
C6 0.0140(9) 0.0179(8) 0.0243(9) 0.0065(7) 0.0011(7) -0.0036(7)
C7 0.0151(9) 0.0169(8) 0.0213(8) 0.0066(7) -0.0005(7) -0.0009(7)
N5 0.0124(10) 0.0112(9) 0.0184(10) 0.000 0.0003(8) 0.000
C13 0.0192(9) 0.0131(8) 0.0175(8) 0.0018(6) 0.0006(6) -0.0005(7)
C14 0.0216(9) 0.0124(8) 0.0190(8) -0.0023(6) 0.0011(7) -0.0015(7)
C15 0.0140(12) 0.0103(11) 0.0213(12) 0.000 0.0012(9) 0.000
N6 0.0107(10) 0.0095(9) 0.0218(10) 0.000 -0.0014(7) 0.000
C18 0.0159(9) 0.0125(8) 0.0223(8) 0.0014(7) 0.0018(6) -0.0011(7)
C21 0.0173(9) 0.0131(8) 0.0212(8) -0.0008(6) 0.0019(7) 0.0015(7)
C22 0.0122(11) 0.0099(11) 0.0213(11) 0.000 -0.0015(9) 0.000
C101 0.0221(10) 0.0316(11) 0.0215(9) -0.0054(8) 0.0019(7) 0.0037(8)
C102 0.0260(11) 0.0313(11) 0.0332(11) -0.0039(9) 0.0104(8) -0.0028(9)
C103 0.0350(12) 0.0315(11) 0.0366(11) 0.0101(9) 0.0162(9) 0.0046(9)
C104 0.0262(11) 0.0374(12) 0.0243(9) 0.0041(8) 0.0045(8) 0.0097(9)
C105 0.0227(10) 0.0230(9) 0.0269(9) -0.0085(8) 0.0074(7) 0.0001(8)
C106 0.0325(11) 0.0199(9) 0.0253(9) 0.0006(7) 0.0091(8) 0.0043(8)
N100 0.0249(10) 0.0355(11) 0.0475(11) -0.0149(9) 0.0097(8) -0.0007(8)
O100 0.0404(11) 0.0409(11) 0.1139(18) 0.0242(11) 0.0104(11) -0.0116(8)
O101 0.0252(9) 0.0934(15) 0.0417(10) -0.0178(10) 0.0007(7) -0.0082(9)

loop_
_atom_type_symbol
_atom_type_description
_atom_type_scat_dispersion_real
_atom_type_scat_dispersion_imag
_atom_type_scat_source
C C 0.0033 0.0016 'International Tables Vol C Tables 4.2.6.8 and 6.1.1.4'
H H 0.0000 0.0000 'International Tables Vol C Tables 4.2.6.8 and 6.1.1.4'
N N 0.0061 0.0033 'International Tables Vol C Tables 4.2.6.8 and 6.1.1.4'
O O 0.0106 0.0060 'International Tables Vol C Tables 4.2.6.8 and 6.1.1.4'
S S 0.1246 0.1234 'International Tables Vol C Tables 4.2.6.8 and 6.1.1.4'
Fe Fe 0.3463 0.8444 'International Tables Vol C Tables 4.2.6.8 and 6.1.1.4'

loop_
_geom_angle_atom_site_label_1
_geom_angle_atom_site_label_2
_geom_angle_atom_site_label_3
_geom_angle
_geom_angle_site_symmetry_1
_geom_angle_site_symmetry_3
N1 Fe1 N1 178.32(8) . 2
N1 Fe1 N5 89.16(4) . .
N1 Fe1 N5 89.16(4) 2 .
N1 Fe1 N3 88.06(6) . 2
N1 Fe1 N3 91.90(6) 2 2
N5 Fe1 N3 88.50(4) . 2
N1 Fe1 N3 91.90(6) . .
N1 Fe1 N3 88.05(6) 2 .
N5 Fe1 N3 88.50(4) . .
N3 Fe1 N3 177.01(7) 2 .
N1 Fe1 N6 90.84(4) . 1_565
N1 Fe1 N6 90.84(4) 2 1_565
N5 Fe1 N6 180.0 . 1_565
N3 Fe1 N6 91.50(4) 2 1_565
N3 Fe1 N6 91.49(4) . 1_565
C1 N1 Fe1 153.21(13) . .
N1 C1 S1 178.30(15) . .
C3 N3 C7 116.10(14) . .
C3 N3 Fe1 123.15(11) . .
C7 N3 Fe1 120.72(11) . .
N3 C3 C4 123.64(16) . .
C3 C4 C5 120.33(16) . .
C6 C5 C4 115.84(15) . .
C6 C5 C5 121.84(19) . 7_455
C4 C5 C5 122.31(18) . 7_455
C7 C6 C5 120.09(16) . .
N3 C7 C6 123.97(16) . .
C13 N5 C13 117.3(2) . 2
C13 N5 Fe1 121.36(10) . .
C13 N5 Fe1 121.36(10) 2 .
N5 C13 C14 123.29(16) . .
C13 C14 C15 119.29(16) . .
C14 C15 C14 117.6(2) . 2
C14 C15 C22 121.22(11) . .
C14 C15 C22 121.22(11) 2 .
C18 N6 C18 116.6(2) . 2
C18 N6 Fe1 121.71(10) . 1_545
C18 N6 Fe1 121.71(10) 2 1_545
N6 C18 C21 123.67(16) . .
C18 C21 C22 119.25(16) . .
C21 C22 C21 117.6(2) . 2
C21 C22 C15 121.21(11) . .
C21 C22 C15 121.21(11) 2 .
C102 C101 C106 120.39(18) . .
C101 C102 C103 119.92(19) . .
C104 C103 C102 120.76(19) . .
C105 C104 C103 117.91(19) . .
C104 C105 C106 122.64(18) . .
C104 C105 N100 118.65(18) . .
C106 C105 N100 118.71(18) . .
C101 C106 C105 118.33(18) . .
O100 N100 O101 123.2(2) . .
O100 N100 C105 118.13(19) . .
O101 N100 C105 118.6(2) . .

loop_
_geom_bond_atom_site_label_1
_geom_bond_atom_site_label_2
_geom_bond_distance
_geom_bond_site_symmetry_2
Fe1 N1 2.1128(15) .
Fe1 N1 2.1129(15) 2
Fe1 N5 2.220(2) .
Fe1 N3 2.2520(15) 2
Fe1 N3 2.2520(15) .
Fe1 N6 2.269(2) 1_565
N1 C1 1.174(2) .
C1 S1 1.6399(19) .
N3 C3 1.341(2) .
N3 C7 1.347(2) .
C3 C4 1.393(2) .
C4 C5 1.399(2) .
C5 C6 1.399(2) .
C5 C5 1.500(3) 7_455
C6 C7 1.389(2) .
N5 C13 1.3469(19) .
N5 C13 1.3469(19) 2
C13 C14 1.384(2) .
C14 C15 1.399(2) .
C15 C14 1.399(2) 2
C15 C22 1.485(3) .
N6 C18 1.350(2) .
N6 C18 1.350(2) 2
N6 Fe1 2.269(2) 1_545
C18 C21 1.389(2) .
C21 C22 1.398(2) .
C22 C21 1.398(2) 2
C101 C102 1.384(3) .
C101 C106 1.390(3) .
C102 C103 1.393(3) .
C103 C104 1.391(3) .
C104 C105 1.381(3) .
C105 C106 1.390(3) .
C105 N100 1.482(3) .
N100 O100 1.217(3) .
N100 O101 1.219(3) .

loop_
_geom_torsion_atom_site_label_1
_geom_torsion_atom_site_label_2
_geom_torsion_atom_site_label_3
_geom_torsion_atom_site_label_4
_geom_torsion
_geom_torsion_site_symmetry_1
_geom_torsion_site_symmetry_4
N1 Fe1 N1 C1 -118.9(3) 2 .
N5 Fe1 N1 C1 -118.8(3) . .
N3 Fe1 N1 C1 -30.3(3) 2 .
N3 Fe1 N1 C1 152.7(3) . .
N6 Fe1 N1 C1 61.2(3) 1_565 .
Fe1 N1 C1 S1 -72(5) . .
N1 Fe1 N3 C3 -48.41(14) . .
N1 Fe1 N3 C3 133.27(14) 2 .
N5 Fe1 N3 C3 -137.52(13) . .
N3 Fe1 N3 C3 -137.54(13) 2 .
N6 Fe1 N3 C3 42.48(13) 1_565 .
N1 Fe1 N3 C7 129.87(13) . .
N1 Fe1 N3 C7 -48.45(13) 2 .
N5 Fe1 N3 C7 40.76(13) . .
N3 Fe1 N3 C7 40.74(13) 2 .
N6 Fe1 N3 C7 -139.24(13) 1_565 .
C7 N3 C3 C4 -1.2(3) . .
Fe1 N3 C3 C4 177.17(13) . .
N3 C3 C4 C5 0.0(3) . .
C3 C4 C5 C6 0.7(3) . .
C3 C4 C5 C5 -179.81(19) . 7_455
C4 C5 C6 C7 -0.3(3) . .
C5 C5 C6 C7 -179.75(19) 7_455 .
C3 N3 C7 C6 1.7(3) . .
Fe1 N3 C7 C6 -176.72(14) . .
C5 C6 C7 N3 -1.0(3) . .
N1 Fe1 N5 C13 -36.55(10) . .
N1 Fe1 N5 C13 143.45(10) 2 .
N3 Fe1 N5 C13 -124.63(9) 2 .
N3 Fe1 N5 C13 55.37(9) . .
N6 Fe1 N5 C13 88(4) 1_565 .
N1 Fe1 N5 C13 143.45(10) . 2
N1 Fe1 N5 C13 -36.55(10) 2 2
N3 Fe1 N5 C13 55.37(9) 2 2
N3 Fe1 N5 C13 -124.63(9) . 2
N6 Fe1 N5 C13 -92(4) 1_565 2
C13 N5 C13 C14 -0.10(13) 2 .
Fe1 N5 C13 C14 179.90(13) . .
N5 C13 C14 C15 0.2(3) . .
C13 C14 C15 C14 -0.10(12) . 2
C13 C14 C15 C22 179.91(12) . .
C18 N6 C18 C21 -0.26(12) 2 .
Fe1 N6 C18 C21 179.74(12) 1_545 .
N6 C18 C21 C22 0.5(2) . .
C18 C21 C22 C21 -0.24(11) . 2
C18 C21 C22 C15 179.76(11) . .
C14 C15 C22 C21 -143.61(12) . .
C14 C15 C22 C21 36.39(12) 2 .
C14 C15 C22 C21 36.39(12) . 2
C14 C15 C22 C21 -143.61(12) 2 2
C106 C101 C102 C103 -0.3(3) . .
C101 C102 C103 C104 1.8(3) . .
C102 C103 C104 C105 -1.5(3) . .
C103 C104 C105 C106 -0.3(3) . .
C103 C104 C105 N100 179.24(18) . .
C102 C101 C106 C105 -1.4(3) . .
C104 C105 C106 C101 1.7(3) . .
N100 C105 C106 C101 -177.77(16) . .
C104 C105 N100 O100 170.0(2) . .
C106 C105 N100 O100 -10.5(3) . .
C104 C105 N100 O101 -10.9(3) . .
C106 C105 N100 O101 168.58(19) . .
